data_4085970
loop_
_publ_author_name
'Ylijoki, Kai E. O.'
'Kirk, Andrew D.'
'B\"ocklein, Sebastian'
'Witherell, Ross D.'
'Stryker, Jeffrey M.'

_publ_section_title
;
 Cobalt-Mediated \h5-Pentadienyl/Alkyne [5 + 2] Cycloaddition Reactions:
 Substitution Effects, Bicyclic Synthesis, and Photochemical
 \h4-Cycloheptadiene Demetalation
;
_journal_issue 13
_journal_name_full Organometallics
_journal_page_first 3335
_journal_paper_doi 10.1021/acs.organomet.5b00346
_journal_volume 34
_journal_year 2015
_chemical_formula_sum 'C25 H36 B Co F4 O4'
_chemical_formula_weight 546.28
_chemical_name_systematic
; 
 ? 
;
_space_group_IT_number 14
_symmetry_cell_setting monoclinic
_symmetry_space_group_name_Hall '-P 2ybc'
_symmetry_space_group_name_H-M 'P 1 21/c 1'
_atom_sites_solution_hydrogens geom
_atom_sites_solution_primary direct
_atom_sites_solution_secondary difmap
_audit_creation_method SHELXL-97
_cell_angle_alpha 90.00
_cell_angle_beta 98.0824(15)
_cell_angle_gamma 90.00
_cell_formula_units_Z 4
_cell_length_a 17.9718(15)
_cell_length_b 8.2619(7)
_cell_length_c 17.3504(15)
_cell_measurement_reflns_used 5774
_cell_measurement_temperature 193(2)
_cell_measurement_theta_max 25.90
_cell_measurement_theta_min 2.48
_cell_volume 2550.6(4)
_computing_cell_refinement 'Bruker SAINT (Bruker, 1997)'
_computing_data_collection 'Bruker SMART (Bruker, 1997)'
_computing_data_reduction 'Bruker SAINT (Bruker, 1997)'
_computing_molecular_graphics 'Bruker SHELXTL (Bruker, 1997)'
_computing_publication_material 'Bruker SHELXTL (Bruker, 1997)'
_computing_structure_refinement 'SHELXL-97 (Sheldrick, 1997)'
_computing_structure_solution 'SHELXS-97 (Sheldrick, 1990)'
_diffrn_ambient_temperature 193(2)
_diffrn_detector_area_resol_mean 8.192
_diffrn_measured_fraction_theta_full 0.998
_diffrn_measured_fraction_theta_max 0.998
_diffrn_measurement_device_type 'Bruker PLATFORM diffractometer/SMART 1000 CCD area detector'
_diffrn_measurement_method '\w scans'
_diffrn_radiation_monochromator graphite
_diffrn_radiation_source 'fine-focus sealed tube'
_diffrn_radiation_type MoK\a
_diffrn_radiation_wavelength 0.71073
_diffrn_reflns_av_R_equivalents 0.0551
_diffrn_reflns_av_sigmaI/netI 0.0425
_diffrn_reflns_limit_h_max 22
_diffrn_reflns_limit_h_min -22
_diffrn_reflns_limit_k_max 10
_diffrn_reflns_limit_k_min -10
_diffrn_reflns_limit_l_max 21
_diffrn_reflns_limit_l_min -21
_diffrn_reflns_number 19647
_diffrn_reflns_theta_full 26.45
_diffrn_reflns_theta_max 26.45
_diffrn_reflns_theta_min 1.14
_diffrn_standards_decay_% 0
_diffrn_standards_interval_time 0
_diffrn_standards_number 0
_exptl_absorpt_coefficient_mu 0.731
_exptl_absorpt_correction_T_max 0.9713
_exptl_absorpt_correction_T_min 0.6681
_exptl_absorpt_correction_type multi-scan
_exptl_absorpt_process_details 'SADABS (Sheldrick, 1996)'
_exptl_crystal_colour orange
_exptl_crystal_density_diffrn 1.423
_exptl_crystal_density_method 'not measured'
_exptl_crystal_description plate
_exptl_crystal_F_000 1144
_exptl_crystal_size_max 0.60
_exptl_crystal_size_mid 0.50
_exptl_crystal_size_min 0.04
_refine_diff_density_max 1.095
_refine_diff_density_min -0.477
_refine_diff_density_rms 0.084
_refine_ls_extinction_method none
_refine_ls_goodness_of_fit_ref 1.068
_refine_ls_hydrogen_treatment constr
_refine_ls_matrix_type full
_refine_ls_number_parameters 356
_refine_ls_number_reflns 5249
_refine_ls_number_restraints 0
_refine_ls_restrained_S_all 1.068
_refine_ls_R_factor_all 0.0806
_refine_ls_R_factor_gt 0.0549
_refine_ls_shift/su_max 0.000
_refine_ls_shift/su_mean 0.000
_refine_ls_structure_factor_coef Fsqd
_refine_ls_weighting_details 'calc w=1/[\s^2^(Fo^2^)+(0.0820P)^2^+1.9699P] where P=(Fo^2^+2Fc^2^)/3'
_refine_ls_weighting_scheme calc
_refine_ls_wR_factor_gt 0.1389
_refine_ls_wR_factor_ref 0.1584
_reflns_number_gt 3858
_reflns_number_total 5249
_reflns_threshold_expression I>2\s(I)
_cod_data_source_file om5b00346_si_002.cif
_cod_data_source_block 24
_cod_depositor_comments
;
The following automatic conversions were performed:

'_symmetry_cell_setting' value 'Monoclinic' changed to 'monoclinic'
according to
/usr/data/users/saulius/crontab/automatic-downloads/rss-feeds/ACS/lib/dictionaries/cif_core.dic
dictionary named 'cif_core.dic' version 2.4.2 from 2011-04-26.

Automatic conversion script
Id: cif_fix_values 3271 2015-04-21 07:52:19Z andrius 

 Adding full bibliography for 4085970--4085979.cif.
;
_cod_original_sg_symbol_H-M P2(1)/c
_cod_database_code 4085970

loop_
_symmetry_equiv_pos_as_xyz
'x, y, z'
'-x, y+1/2, -z+1/2'
'-x, -y, -z'
'x, -y-1/2, z-1/2'

loop_
_atom_site_label
_atom_site_type_symbol
_atom_site_fract_x
_atom_site_fract_y
_atom_site_fract_z
_atom_site_U_iso_or_equiv
_atom_site_adp_type
_atom_site_occupancy
_atom_site_symmetry_multiplicity
_atom_site_calc_flag
_atom_site_refinement_flags
_atom_site_disorder_assembly
_atom_site_disorder_group
Co Co 0.33023(2) 0.20119(5) 0.09406(2) 0.03044(16) Uani 1 1 d . . .
O1 O -0.09424(19) 0.4872(5) -0.1195(2) 0.0809(11) Uani 1 1 d . . .
O2 O -0.09368(15) 0.2828(3) -0.20256(19) 0.0572(8) Uani 1 1 d . . .
O3 O 0.06202(18) 0.1257(4) -0.2006(2) 0.0691(9) Uani 1 1 d . . .
O4 O 0.02249(19) 0.0625(4) -0.0879(2) 0.0690(9) Uani 1 1 d . . .
C1 C 0.2891(3) 0.2426(5) -0.0239(2) 0.0482(10) Uani 1 1 d . B .
H1 H 0.2518 0.1630 -0.0499 0.058 Uiso 1 1 calc R . .
C2 C 0.3630(3) 0.1984(5) -0.0155(2) 0.0535(11) Uani 1 1 d . B .
H2A H 0.3733 0.0889 -0.0361 0.064 Uiso 0.55 1 calc PR A 1
H2B H 0.3786 0.0949 -0.0385 0.064 Uiso 0.45 1 d PR A 2
C3A C 0.4185(5) 0.2638(11) 0.0302(5) 0.054(2) Uani 0.55 1 d P B 1
H3A H 0.4663 0.2005 0.0409 0.064 Uiso 0.55 1 calc PR B 1
C4A C 0.4207(4) 0.4376(11) 0.0545(6) 0.051(2) Uani 0.55 1 d P B 1
H4AA H 0.4094 0.5106 0.0091 0.061 Uiso 0.55 1 calc PR B 1
H4BA H 0.4701 0.4669 0.0839 0.061 Uiso 0.55 1 calc PR B 1
C3B C 0.4224(5) 0.3412(16) 0.0037(7) 0.053(3) Uani 0.45 1 d P B 2
H3AB H 0.4740 0.3057 -0.0017 0.064 Uiso 0.45 1 calc PR B 2
H3BB H 0.4092 0.4369 -0.0298 0.064 Uiso 0.45 1 calc PR B 2
C4B C 0.4140(6) 0.3748(13) 0.0868(7) 0.053(3) Uani 0.45 1 d P B 2
H4B H 0.4604 0.3680 0.1260 0.063 Uiso 0.45 1 calc PR B 2
C5 C 0.3559(3) 0.4429(4) 0.1085(2) 0.0518(11) Uani 1 1 d . B .
H5A H 0.3667 0.4891 0.1622 0.062 Uiso 0.55 1 calc PR C 1
H5B H 0.3626 0.4825 0.1635 0.062 Uiso 0.45 1 d PR C 2
C6 C 0.2818(2) 0.4306(4) 0.0724(2) 0.0493(10) Uani 1 1 d . B .
H6 H 0.2410 0.4635 0.1029 0.059 Uiso 1 1 calc R . .
C7 C 0.2617(2) 0.4124(5) -0.0145(2) 0.0479(9) Uani 1 1 d . . .
H7 H 0.2914 0.4904 -0.0420 0.057 Uiso 1 1 calc R B .
C8 C 0.1762(3) 0.4430(6) -0.0380(3) 0.0640(12) Uiso 1 1 d . B .
H8A H 0.1475 0.3628 -0.0117 0.077 Uiso 1 1 calc R . .
H8B H 0.1634 0.5522 -0.0203 0.077 Uiso 1 1 calc R . .
C9 C 0.1542(3) 0.4309(6) -0.1230(3) 0.0646(12) Uiso 1 1 d . . .
H9A H 0.1682 0.3223 -0.1403 0.078 Uiso 1 1 calc R B .
H9B H 0.1831 0.5117 -0.1487 0.078 Uiso 1 1 calc R . .
C10 C 0.0710(2) 0.4576(6) -0.1501(3) 0.0591(11) Uani 1 1 d . B .
H10A H 0.0572 0.5672 -0.1339 0.071 Uiso 1 1 calc R . .
H10B H 0.0622 0.4540 -0.2077 0.071 Uiso 1 1 calc R . .
C11 C 0.0201(2) 0.3363(5) -0.1192(3) 0.0543(10) Uani 1 1 d . . .
H11 H 0.0287 0.3436 -0.0611 0.065 Uiso 1 1 calc R B .
C12 C -0.0623(2) 0.3781(5) -0.1465(3) 0.0523(10) Uani 1 1 d . B .
C13 C -0.1709(2) 0.3193(6) -0.2345(3) 0.0707(14) Uani 1 1 d . . .
H13A H -0.1881 0.2427 -0.2764 0.085 Uiso 1 1 calc R . .
H13B H -0.1739 0.4297 -0.2553 0.085 Uiso 1 1 calc R . .
H13C H -0.2029 0.3100 -0.1934 0.085 Uiso 1 1 calc R . .
C14 C 0.0372(2) 0.1639(5) -0.1413(3) 0.0532(11) Uani 1 1 d . B .
C15 C 0.0367(3) -0.1047(6) -0.1027(3) 0.0778(15) Uani 1 1 d . . .
H15A H 0.0230 -0.1710 -0.0600 0.093 Uiso 1 1 calc R . .
H15B H 0.0901 -0.1195 -0.1065 0.093 Uiso 1 1 calc R . .
H15C H 0.0066 -0.1377 -0.1517 0.093 Uiso 1 1 calc R . .
C20 C 0.3646(2) -0.0288(4) 0.1298(2) 0.0413(8) Uani 1 1 d . B .
C21 C 0.2852(2) -0.0265(4) 0.1046(2) 0.0386(8) Uani 1 1 d . B .
C22 C 0.2521(2) 0.0851(4) 0.1517(2) 0.0421(8) Uani 1 1 d . B .
C23 C 0.3113(3) 0.1516(5) 0.2059(2) 0.0481(10) Uani 1 1 d . B .
C24 C 0.3800(2) 0.0791(5) 0.1921(2) 0.0474(10) Uani 1 1 d . B .
C25 C 0.4197(3) -0.1362(6) 0.0978(3) 0.0695(14) Uani 1 1 d . . .
H25A H 0.4681 -0.0804 0.1006 0.083 Uiso 1 1 calc R B .
H25B H 0.4010 -0.1627 0.0435 0.083 Uiso 1 1 calc R . .
H25C H 0.4262 -0.2361 0.1285 0.083 Uiso 1 1 calc R . .
C26 C 0.2441(3) -0.1308(5) 0.0427(3) 0.0666(13) Uani 1 1 d . . .
H26A H 0.2361 -0.2381 0.0642 0.080 Uiso 1 1 calc R B .
H26B H 0.2738 -0.1415 -0.0003 0.080 Uiso 1 1 calc R . .
H26C H 0.1955 -0.0816 0.0235 0.080 Uiso 1 1 calc R . .
C27 C 0.1697(2) 0.1183(6) 0.1480(3) 0.0703(14) Uani 1 1 d . . .
H27A H 0.1622 0.2320 0.1609 0.084 Uiso 1 1 calc R B .
H27B H 0.1488 0.0487 0.1854 0.084 Uiso 1 1 calc R . .
H27C H 0.1443 0.0958 0.0954 0.084 Uiso 1 1 calc R . .
C28 C 0.3030(4) 0.2673(6) 0.2703(3) 0.089(2) Uani 1 1 d . . .
H28A H 0.2972 0.2066 0.3177 0.106 Uiso 1 1 calc R B .
H28B H 0.2585 0.3351 0.2555 0.106 Uiso 1 1 calc R . .
H28C H 0.3477 0.3360 0.2801 0.106 Uiso 1 1 calc R . .
C29 C 0.4550(3) 0.1085(8) 0.2401(3) 0.0894(19) Uani 1 1 d . . .
H29A H 0.4581 0.2215 0.2574 0.107 Uiso 1 1 calc R B .
H29B H 0.4950 0.0864 0.2086 0.107 Uiso 1 1 calc R . .
H29C H 0.4607 0.0368 0.2855 0.107 Uiso 1 1 calc R . .
F1 F 0.64523(18) 0.1880(3) 0.23149(15) 0.0763(8) Uani 1 1 d . D .
F2A F 0.5902(7) 0.1128(11) 0.1160(6) 0.097(3) Uani 0.55 1 d P D 1
F3A F 0.7082(6) 0.2017(15) 0.1239(7) 0.118(5) Uani 0.55 1 d P D 1
F4A F 0.6119(6) 0.3691(9) 0.1364(4) 0.105(3) Uani 0.55 1 d P D 1
F2B F 0.5836(8) 0.197(2) 0.1048(9) 0.143(8) Uani 0.45 1 d P D 2
F3B F 0.7004(9) 0.1201(12) 0.1343(8) 0.080(3) Uani 0.45 1 d P D 2
F4B F 0.6730(7) 0.3735(10) 0.1562(5) 0.101(3) Uani 0.45 1 d P D 2
B B 0.6435(3) 0.2191(6) 0.1543(3) 0.0514(11) Uani 1 1 d . . .

loop_
_atom_site_aniso_label
_atom_site_aniso_U_11
_atom_site_aniso_U_22
_atom_site_aniso_U_33
_atom_site_aniso_U_23
_atom_site_aniso_U_13
_atom_site_aniso_U_12
Co 0.0372(3) 0.0270(2) 0.0265(2) 0.00260(18) 0.00246(17) -0.00282(19)
O1 0.066(2) 0.092(3) 0.088(3) -0.020(2) 0.0231(19) 0.0287(19)
O2 0.0420(15) 0.0496(17) 0.079(2) -0.0067(15) 0.0040(14) 0.0071(13)
O3 0.070(2) 0.064(2) 0.074(2) -0.0215(17) 0.0135(17) 0.0067(17)
O4 0.081(2) 0.0530(18) 0.075(2) -0.0043(17) 0.0182(18) 0.0021(17)
C1 0.070(3) 0.047(2) 0.0249(17) 0.0029(15) -0.0028(17) -0.016(2)
C2 0.089(3) 0.044(2) 0.0313(19) 0.0017(17) 0.022(2) 0.008(2)
C3A 0.067(6) 0.048(5) 0.052(5) 0.022(4) 0.028(4) 0.015(4)
C4A 0.041(4) 0.059(6) 0.052(5) 0.011(5) 0.001(4) -0.015(4)
C3B 0.038(5) 0.063(7) 0.064(7) 0.027(6) 0.023(5) 0.010(5)
C4B 0.053(6) 0.045(6) 0.056(7) 0.022(5) -0.009(5) -0.024(5)
C5 0.092(3) 0.0239(18) 0.037(2) -0.0018(15) 0.002(2) -0.007(2)
C6 0.062(3) 0.0360(19) 0.055(2) 0.0118(17) 0.024(2) 0.0131(18)
C7 0.038(2) 0.057(2) 0.047(2) 0.0199(19) -0.0004(16) 0.0005(17)
C10 0.053(3) 0.057(3) 0.064(3) 0.011(2) -0.001(2) 0.006(2)
C11 0.046(2) 0.053(2) 0.065(3) -0.012(2) 0.0120(19) -0.0001(18)
C12 0.049(2) 0.048(2) 0.063(3) -0.002(2) 0.020(2) 0.0015(19)
C13 0.047(2) 0.079(3) 0.083(3) -0.002(3) -0.003(2) 0.012(2)
C14 0.037(2) 0.052(2) 0.067(3) -0.017(2) -0.0031(19) 0.0037(18)
C15 0.088(4) 0.052(3) 0.091(4) 0.000(3) 0.006(3) 0.011(3)
C20 0.051(2) 0.0317(18) 0.041(2) 0.0119(15) 0.0070(17) 0.0026(16)
C21 0.050(2) 0.0278(16) 0.0372(18) 0.0061(14) 0.0047(16) -0.0083(15)
C22 0.049(2) 0.0333(18) 0.046(2) 0.0074(16) 0.0162(17) -0.0058(16)
C23 0.080(3) 0.0371(19) 0.0291(18) 0.0014(15) 0.0143(18) -0.0128(19)
C24 0.059(2) 0.049(2) 0.0318(18) 0.0168(16) -0.0053(17) -0.0120(19)
C25 0.077(3) 0.048(2) 0.088(4) 0.019(2) 0.025(3) 0.023(2)
C26 0.095(4) 0.045(2) 0.057(3) -0.008(2) 0.000(2) -0.027(2)
C27 0.056(3) 0.063(3) 0.099(4) 0.017(3) 0.034(3) -0.002(2)
C28 0.156(6) 0.070(3) 0.048(3) -0.021(2) 0.043(3) -0.033(4)
C29 0.087(4) 0.104(4) 0.065(3) 0.034(3) -0.032(3) -0.031(3)
F1 0.097(2) 0.086(2) 0.0480(14) 0.0129(14) 0.0160(14) 0.0032(16)
F2A 0.118(8) 0.096(6) 0.078(6) -0.043(5) 0.012(5) -0.022(5)
F3A 0.057(4) 0.231(15) 0.070(4) 0.019(8) 0.018(3) 0.007(8)
F4A 0.162(8) 0.067(4) 0.077(4) 0.015(3) -0.012(5) 0.032(5)
F2B 0.063(6) 0.26(2) 0.095(7) 0.031(12) -0.027(5) 0.006(12)
F3B 0.099(8) 0.081(6) 0.065(6) -0.017(5) 0.024(5) 0.018(5)
F4B 0.173(9) 0.054(4) 0.082(6) 0.013(4) 0.042(7) -0.016(6)
B 0.062(3) 0.053(3) 0.041(2) 0.001(2) 0.010(2) 0.004(2)

loop_
_atom_type_symbol
_atom_type_description
_atom_type_scat_dispersion_real
_atom_type_scat_dispersion_imag
_atom_type_scat_source
C C 0.0033 0.0016 'International Tables Vol C Tables 4.2.6.8 and 6.1.1.4'
H H 0.0000 0.0000 'International Tables Vol C Tables 4.2.6.8 and 6.1.1.4'
B B 0.0013 0.0007 'International Tables Vol C Tables 4.2.6.8 and 6.1.1.4'
O O 0.0106 0.0060 'International Tables Vol C Tables 4.2.6.8 and 6.1.1.4'
F F 0.0171 0.0103 'International Tables Vol C Tables 4.2.6.8 and 6.1.1.4'
Co Co 0.3494 0.9721 'International Tables Vol C Tables 4.2.6.8 and 6.1.1.4'

loop_
_geom_angle_atom_site_label_1
_geom_angle_atom_site_label_2
_geom_angle_atom_site_label_3
_geom_angle
C5 Co C23 98.19(15)
C5 Co C20 143.53(17)
C23 Co C20 67.41(15)
C5 Co C21 163.15(16)
C23 Co C21 67.45(14)
C20 Co C21 40.54(15)
C5 Co C2 91.99(17)
C23 Co C2 166.13(17)
C20 Co C2 98.86(15)
C21 Co C2 103.71(16)
C5 Co C24 108.04(16)
C23 Co C24 40.29(17)
C20 Co C24 39.54(15)
C21 Co C24 67.21(14)
C2 Co C24 127.18(18)
C5 Co C22 123.15(17)
C23 Co C22 40.47(16)
C20 Co C22 67.86(15)
C21 Co C22 40.05(14)
C2 Co C22 137.64(17)
C24 Co C22 67.74(15)
C5 Co C4B 36.1(3)
C23 Co C4B 114.1(3)
C20 Co C4B 117.4(3)
C21 Co C4B 157.2(3)
C2 Co C4B 69.7(4)
C24 Co C4B 98.8(3)
C22 Co C4B 152.6(4)
C5 Co C6 39.18(18)
C23 Co C6 103.27(16)
C20 Co C6 169.67(15)
C21 Co C6 132.90(16)
C2 Co C6 90.58(16)
C24 Co C6 135.09(17)
C22 Co C6 102.28(15)
C4B Co C6 69.8(3)
C5 Co C1 90.16(15)
C23 Co C1 150.20(18)
C20 Co C1 119.37(16)
C21 Co C1 98.39(14)
C2 Co C1 38.18(18)
C24 Co C1 158.57(17)
C22 Co C1 112.07(16)
C4B Co C1 89.3(3)
C6 Co C1 66.34(16)
C5 Co C3A 69.9(3)
C23 Co C3A 140.8(3)
C20 Co C3A 99.6(3)
C21 Co C3A 126.8(3)
C2 Co C3A 36.1(3)
C24 Co C3A 106.3(3)
C22 Co C3A 166.5(3)
C6 Co C3A 90.5(3)
C1 Co C3A 68.8(3)
C12 O2 C13 116.5(3)
C14 O4 C15 115.6(4)
C2 C1 C7 124.5(4)
C2 C1 Co 69.5(2)
C7 C1 Co 97.0(2)
C3A C2 C1 127.2(5)
C1 C2 C3B 115.9(5)
C3A C2 Co 74.2(4)
C1 C2 Co 72.3(2)
C3B C2 Co 93.9(4)
C2 C3A C4A 123.9(7)
C2 C3A Co 69.7(4)
C4A C3A Co 94.6(5)
C3A C4A C5 101.5(7)
C4B C3B C2 100.6(7)
C5 C4B C3B 123.9(9)
C5 C4B Co 70.3(5)
C3B C4B Co 95.8(7)
C4B C5 C6 126.8(6)
C6 C5 C4A 117.7(4)
C4B C5 Co 73.6(5)
C6 C5 Co 72.0(2)
C4A C5 Co 94.1(4)
C5 C6 C7 122.4(4)
C5 C6 Co 68.8(2)
C7 C6 Co 97.1(2)
C1 C7 C6 99.6(3)
C1 C7 C8 116.8(4)
C6 C7 C8 109.6(3)
C9 C8 C7 111.6(4)
C8 C9 C10 114.5(4)
C11 C10 C9 114.5(4)
C10 C11 C14 112.4(4)
C10 C11 C12 110.5(4)
C14 C11 C12 110.8(3)
O1 C12 O2 124.0(4)
O1 C12 C11 123.1(4)
O2 C12 C11 112.9(3)
O3 C14 O4 124.7(4)
O3 C14 C11 124.6(4)
O4 C14 C11 110.8(4)
C24 C20 C21 107.9(3)
C24 C20 C25 126.6(4)
C21 C20 C25 125.4(4)
C24 C20 Co 70.4(2)
C21 C20 Co 69.74(19)
C25 C20 Co 128.4(3)
C22 C21 C20 108.3(3)
C22 C21 C26 125.9(4)
C20 C21 C26 125.7(4)
C22 C21 Co 70.11(19)
C20 C21 Co 69.71(19)
C26 C21 Co 128.6(3)
C21 C22 C23 107.2(3)
C21 C22 C27 126.0(4)
C23 C22 C27 126.7(4)
C21 C22 Co 69.83(19)
C23 C22 Co 69.3(2)
C27 C22 Co 128.9(3)
C24 C23 C22 108.1(3)
C24 C23 C28 125.2(4)
C22 C23 C28 126.5(5)
C24 C23 Co 70.3(2)
C22 C23 Co 70.2(2)
C28 C23 Co 128.7(3)
C20 C24 C23 108.4(3)
C20 C24 C29 126.6(5)
C23 C24 C29 124.8(4)
C20 C24 Co 70.1(2)
C23 C24 Co 69.4(2)
C29 C24 Co 128.8(3)
F1 B F2A 105.6(6)
F3A B F1 117.5(6)
F1 B F4A 110.0(5)
F3A B F2A 108.5(8)
F4A B F2A 103.0(7)
F3A B F4A 111.0(7)
F2B B F1 122.0(9)
F2B B F4B 115.3(9)
F1 B F4B 101.3(5)
F2B B F3B 109.0(11)
F1 B F3B 102.6(6)
F4B B F3B 104.8(7)

loop_
_geom_bond_atom_site_label_1
_geom_bond_atom_site_label_2
_geom_bond_distance
Co C5 2.057(4)
Co C23 2.057(3)
Co C20 2.066(3)
Co C21 2.066(3)
Co C2 2.068(4)
Co C24 2.070(3)
Co C22 2.070(3)
Co C4B 2.096(10)
Co C6 2.097(4)
Co C1 2.104(4)
Co C3A 2.122(9)
O1 C12 1.199(5)
O2 C12 1.316(5)
O2 C13 1.452(5)
O3 C14 1.218(5)
O4 C14 1.304(6)
O4 C15 1.434(5)
C1 C2 1.365(6)
C1 C7 1.504(6)
C2 C3A 1.301(10)
C2 C3B 1.595(13)
C3A C4A 1.496(13)
C4A C5 1.595(10)
C3B C4B 1.496(16)
C4B C5 1.289(12)
C5 C6 1.393(6)
C6 C7 1.507(6)
C7 C8 1.554(6)
C8 C9 1.476(6)
C9 C10 1.518(6)
C10 C11 1.505(6)
C11 C14 1.518(6)
C11 C12 1.529(6)
C20 C24 1.399(5)
C20 C21 1.432(5)
C20 C25 1.494(6)
C21 C22 1.417(5)
C21 C26 1.489(5)
C22 C23 1.428(5)
C22 C27 1.498(6)
C23 C24 1.421(6)
C23 C28 1.495(6)
C24 C29 1.501(6)
F1 B 1.360(5)
F2A B 1.397(12)
F3A B 1.351(12)
F4A B 1.380(8)
F2B B 1.291(14)
F3B B 1.391(14)
F4B B 1.380(9)

loop_
_geom_torsion_atom_site_label_1
_geom_torsion_atom_site_label_2
_geom_torsion_atom_site_label_3
_geom_torsion_atom_site_label_4
_geom_torsion
C5 Co C1 C2 93.0(3)
C23 Co C1 C2 -160.0(3)
C20 Co C1 C2 -64.5(3)
C21 Co C1 C2 -101.5(3)
C24 Co C1 C2 -55.7(5)
C22 Co C1 C2 -140.7(3)
C4B Co C1 C2 56.9(4)
C6 Co C1 C2 125.1(3)
C3A Co C1 C2 24.7(3)
C5 Co C1 C7 -31.3(3)
C23 Co C1 C7 75.7(4)
C20 Co C1 C7 171.2(2)
C21 Co C1 C7 134.1(2)
C2 Co C1 C7 -124.3(4)
C24 Co C1 C7 -180.0(4)
C22 Co C1 C7 95.0(3)
C4B Co C1 C7 -67.4(4)
C6 Co C1 C7 0.8(2)
C3A Co C1 C7 -99.6(3)
C7 C1 C2 C3A 31.2(8)
Co C1 C2 C3A -53.1(6)
C7 C1 C2 C3B -1.4(7)
Co C1 C2 C3B -85.7(5)
C7 C1 C2 Co 84.2(3)
C5 Co C2 C3A 50.8(4)
C23 Co C2 C3A -86.5(8)
C20 Co C2 C3A -94.2(4)
C21 Co C2 C3A -135.3(4)
C24 Co C2 C3A -63.7(5)
C22 Co C2 C3A -160.9(4)
C6 Co C2 C3A 90.0(4)
C1 Co C2 C3A 138.6(5)
C5 Co C2 C1 -87.7(3)
C23 Co C2 C1 134.9(7)
C20 Co C2 C1 127.2(3)
C21 Co C2 C1 86.1(3)
C24 Co C2 C1 157.8(2)
C22 Co C2 C1 60.5(3)
C4B Co C2 C1 -116.7(4)
C6 Co C2 C1 -48.6(3)
C3A Co C2 C1 -138.6(5)
C5 Co C2 C3B 28.3(5)
C23 Co C2 C3B -109.1(8)
C20 Co C2 C3B -116.8(4)
C21 Co C2 C3B -157.9(4)
C24 Co C2 C3B -86.3(4)
C22 Co C2 C3B 176.5(4)
C4B Co C2 C3B -0.7(5)
C6 Co C2 C3B 67.4(5)
C1 Co C2 C3B 116.0(5)
C1 C2 C3A C4A -29.2(12)
Co C2 C3A C4A -81.5(9)
C1 C2 C3A Co 52.3(5)
C5 Co C3A C2 -124.4(4)
C23 Co C3A C2 157.7(3)
C20 Co C3A C2 91.9(4)
C21 Co C3A C2 58.5(5)
C24 Co C3A C2 131.9(4)
C22 Co C3A C2 70.3(13)
C6 Co C3A C2 -90.3(4)
C1 Co C3A C2 -26.0(3)
C5 Co C3A C4A 0.2(5)
C23 Co C3A C4A -77.7(7)
C20 Co C3A C4A -143.6(5)
C21 Co C3A C4A -176.9(4)
C2 Co C3A C4A 124.6(8)
C24 Co C3A C4A -103.5(5)
C22 Co C3A C4A -165.1(9)
C6 Co C3A C4A 34.2(6)
C1 Co C3A C4A 98.6(6)
C2 C3A C4A C5 68.3(11)
Co C3A C4A C5 -0.3(6)
C1 C2 C3B C4B 73.2(8)
Co C2 C3B C4B 1.0(7)
C2 C3B C4B C5 -71.1(12)
C2 C3B C4B Co -1.0(7)
C23 Co C4B C5 -69.6(5)
C20 Co C4B C5 -145.6(4)
C21 Co C4B C5 -158.5(5)
C2 Co C4B C5 124.8(5)
C24 Co C4B C5 -108.7(5)
C22 Co C4B C5 -51.1(9)
C6 Co C4B C5 26.3(4)
C1 Co C4B C5 91.3(5)
C5 Co C4B C3B -124.0(9)
C23 Co C4B C3B 166.3(6)
C20 Co C4B C3B 90.3(7)
C21 Co C4B C3B 77.5(11)
C2 Co C4B C3B 0.8(6)
C24 Co C4B C3B 127.3(6)
C22 Co C4B C3B -175.1(5)
C6 Co C4B C3B -97.7(7)
C1 Co C4B C3B -32.8(7)
C3B C4B C5 C6 32.2(14)
Co C4B C5 C6 -51.4(6)
C3B C4B C5 Co 83.6(10)
C3A C4A C5 C6 -71.5(7)
C3A C4A C5 Co 0.3(6)
C23 Co C5 C4B 120.2(6)
C20 Co C5 C4B 57.4(6)
C21 Co C5 C4B 150.7(7)
C2 Co C5 C4B -50.4(6)
C24 Co C5 C4B 79.9(6)
C22 Co C5 C4B 154.7(5)
C6 Co C5 C4B -138.8(6)
C1 Co C5 C4B -88.5(6)
C23 Co C5 C6 -101.0(3)
C20 Co C5 C6 -163.7(2)
C21 Co C5 C6 -70.5(6)
C2 Co C5 C6 88.5(3)
C24 Co C5 C6 -141.2(2)
C22 Co C5 C6 -66.5(3)
C4B Co C5 C6 138.8(6)
C1 Co C5 C6 50.3(3)
C3A Co C5 C6 117.6(4)
C23 Co C5 C4A 141.2(4)
C20 Co C5 C4A 78.5(4)
C21 Co C5 C4A 171.7(5)
C2 Co C5 C4A -29.3(4)
C24 Co C5 C4A 101.0(4)
C22 Co C5 C4A 175.7(4)
C6 Co C5 C4A -117.8(4)
C1 Co C5 C4A -67.5(4)
C3A Co C5 C4A -0.2(5)
C4B C5 C6 C7 -32.9(8)
C4A C5 C6 C7 0.2(6)
Co C5 C6 C7 -84.9(3)
C4B C5 C6 Co 52.1(7)
C4A C5 C6 Co 85.1(5)
C23 Co C6 C5 86.7(3)
C20 Co C6 C5 111.5(9)
C21 Co C6 C5 158.1(2)
C2 Co C6 C5 -92.4(3)
C24 Co C6 C5 57.5(3)
C22 Co C6 C5 128.2(2)
C4B Co C6 C5 -24.4(4)
C1 Co C6 C5 -122.8(3)
C3A Co C6 C5 -56.3(4)
C5 Co C6 C7 122.1(4)
C23 Co C6 C7 -151.2(2)
C20 Co C6 C7 -126.4(8)
C21 Co C6 C7 -79.8(3)
C2 Co C6 C7 29.6(3)
C24 Co C6 C7 179.6(2)
C22 Co C6 C7 -109.7(3)
C4B Co C6 C7 97.6(4)
C1 Co C6 C7 -0.8(2)
C3A Co C6 C7 65.8(4)
C2 C1 C7 C6 -70.9(4)
Co C1 C7 C6 -1.0(3)
C2 C1 C7 C8 171.4(4)
Co C1 C7 C8 -118.8(3)
C5 C6 C7 C1 70.4(4)
Co C6 C7 C1 1.0(3)
C5 C6 C7 C8 -166.6(4)
Co C6 C7 C8 124.0(3)
C1 C7 C8 C9 -69.4(5)
C6 C7 C8 C9 178.5(4)
C7 C8 C9 C10 179.3(4)
C8 C9 C10 C11 -61.9(6)
C9 C10 C11 C14 -58.4(5)
C9 C10 C11 C12 177.2(4)
C13 O2 C12 O1 2.5(6)
C13 O2 C12 C11 -177.0(4)
C10 C11 C12 O1 -74.9(6)
C14 C11 C12 O1 159.8(4)
C10 C11 C12 O2 104.6(4)
C14 C11 C12 O2 -20.6(5)
C15 O4 C14 O3 -0.7(6)
C15 O4 C14 C11 -179.9(4)
C10 C11 C14 O3 -30.4(6)
C12 C11 C14 O3 93.7(5)
C10 C11 C14 O4 148.8(4)
C12 C11 C14 O4 -87.0(5)
C5 Co C20 C24 34.9(4)
C23 Co C20 C24 -37.5(2)
C21 Co C20 C24 -118.7(3)
C2 Co C20 C24 140.5(3)
C22 Co C20 C24 -81.4(2)
C4B Co C20 C24 68.9(4)
C6 Co C20 C24 -63.7(10)
C1 Co C20 C24 174.9(2)
C3A Co C20 C24 103.9(3)
C5 Co C20 C21 153.6(3)
C23 Co C20 C21 81.2(2)
C2 Co C20 C21 -100.8(2)
C24 Co C20 C21 118.7(3)
C22 Co C20 C21 37.3(2)
C4B Co C20 C21 -172.4(4)
C6 Co C20 C21 55.0(10)
C1 Co C20 C21 -66.4(3)
C3A Co C20 C21 -137.4(3)
C5 Co C20 C25 -86.8(5)
C23 Co C20 C25 -159.1(4)
C21 Co C20 C25 119.7(5)
C2 Co C20 C25 18.9(4)
C24 Co C20 C25 -121.6(5)
C22 Co C20 C25 157.0(4)
C4B Co C20 C25 -52.7(6)
C6 Co C20 C25 174.6(8)
C1 Co C20 C25 53.3(4)
C3A Co C20 C25 -17.7(5)
C24 C20 C21 C22 0.5(4)
C25 C20 C21 C22 176.9(3)
Co C20 C21 C22 -59.7(2)
C24 C20 C21 C26 -176.2(3)
C25 C20 C21 C26 0.2(6)
Co C20 C21 C26 123.6(4)
C24 C20 C21 Co 60.3(2)
C25 C20 C21 Co -123.3(4)
C5 Co C21 C22 5.2(6)
C23 Co C21 C22 38.2(2)
C20 Co C21 C22 119.3(3)
C2 Co C21 C22 -153.1(2)
C24 Co C21 C22 82.0(2)
C4B Co C21 C22 137.0(9)
C6 Co C21 C22 -49.1(3)
C1 Co C21 C22 -114.5(2)
C3A Co C21 C22 175.7(4)
C5 Co C21 C20 -114.1(6)
C23 Co C21 C20 -81.1(2)
C2 Co C21 C20 87.6(2)
C24 Co C21 C20 -37.3(2)
C22 Co C21 C20 -119.3(3)
C4B Co C21 C20 17.7(9)
C6 Co C21 C20 -168.4(2)
C1 Co C21 C20 126.2(2)
C3A Co C21 C20 56.4(4)
C5 Co C21 C26 125.9(6)
C23 Co C21 C26 158.8(4)
C20 Co C21 C26 -120.1(5)
C2 Co C21 C26 -32.5(4)
C24 Co C21 C26 -157.4(4)
C22 Co C21 C26 120.6(5)
C4B Co C21 C26 -102.4(9)
C6 Co C21 C26 71.5(4)
C1 Co C21 C26 6.1(4)
C3A Co C21 C26 -63.6(5)
C20 C21 C22 C23 0.0(4)
C26 C21 C22 C23 176.7(3)
Co C21 C22 C23 -59.5(2)
C20 C21 C22 C27 -176.4(3)
C26 C21 C22 C27 0.2(6)
Co C21 C22 C27 124.1(4)
C20 C21 C22 Co 59.5(2)
C26 C21 C22 Co -123.8(4)
C5 Co C22 C21 -178.2(2)
C23 Co C22 C21 -118.4(3)
C20 Co C22 C21 -37.7(2)
C2 Co C22 C21 40.8(3)
C24 Co C22 C21 -80.6(2)
C4B Co C22 C21 -144.9(7)
C6 Co C22 C21 145.5(2)
C1 Co C22 C21 76.2(2)
C3A Co C22 C21 -14.7(13)
C5 Co C22 C23 -59.8(3)
C20 Co C22 C23 80.7(2)
C21 Co C22 C23 118.4(3)
C2 Co C22 C23 159.2(3)
C24 Co C22 C23 37.8(2)
C4B Co C22 C23 -26.5(8)
C6 Co C22 C23 -96.1(3)
C1 Co C22 C23 -165.3(2)
C3A Co C22 C23 103.7(12)
C5 Co C22 C27 61.3(4)
C23 Co C22 C27 121.1(5)
C20 Co C22 C27 -158.2(4)
C21 Co C22 C27 -120.5(5)
C2 Co C22 C27 -79.8(5)
C24 Co C22 C27 158.9(4)
C4B Co C22 C27 94.5(8)
C6 Co C22 C27 24.9(4)
C1 Co C22 C27 -44.3(4)
C3A Co C22 C27 -135.2(12)
C21 C22 C23 C24 -0.6(4)
C27 C22 C23 C24 175.9(4)
Co C22 C23 C24 -60.4(2)
C21 C22 C23 C28 -176.1(4)
C27 C22 C23 C28 0.4(6)
Co C22 C23 C28 124.1(4)
C21 C22 C23 Co 59.8(2)
C27 C22 C23 Co -123.8(4)
C5 Co C23 C24 -108.3(3)
C20 Co C23 C24 36.8(2)
C21 Co C23 C24 80.9(2)
C2 Co C23 C24 28.5(8)
C22 Co C23 C24 118.7(3)
C4B Co C23 C24 -74.3(4)
C6 Co C23 C24 -147.9(2)
C1 Co C23 C24 146.8(3)
C3A Co C23 C24 -40.2(5)
C5 Co C23 C22 133.0(2)
C20 Co C23 C22 -81.9(2)
C21 Co C23 C22 -37.8(2)
C2 Co C23 C22 -90.1(8)
C24 Co C23 C22 -118.7(3)
C4B Co C23 C22 167.0(4)
C6 Co C23 C22 93.5(2)
C1 Co C23 C22 28.1(4)
C3A Co C23 C22 -158.9(4)
C5 Co C23 C28 11.5(5)
C20 Co C23 C28 156.6(5)
C21 Co C23 C28 -159.3(5)
C2 Co C23 C28 148.4(7)
C24 Co C23 C28 119.8(6)
C22 Co C23 C28 -121.5(6)
C4B Co C23 C28 45.5(6)
C6 Co C23 C28 -28.1(5)
C1 Co C23 C28 -93.4(6)
C3A Co C23 C28 79.6(7)
C21 C20 C24 C23 -0.9(4)
C25 C20 C24 C23 -177.2(4)
Co C20 C24 C23 59.0(2)
C21 C20 C24 C29 175.9(4)
C25 C20 C24 C29 -0.4(6)
Co C20 C24 C29 -124.2(4)
C21 C20 C24 Co -59.9(2)
C25 C20 C24 Co 123.8(4)
C22 C23 C24 C20 0.9(4)
C28 C23 C24 C20 176.5(4)
Co C23 C24 C20 -59.4(2)
C22 C23 C24 C29 -176.0(4)
C28 C23 C24 C29 -0.4(6)
Co C23 C24 C29 123.7(4)
C22 C23 C24 Co 60.3(2)
C28 C23 C24 Co -124.1(4)
C5 Co C24 C20 -159.1(2)
C23 Co C24 C20 119.7(3)
C21 Co C24 C20 38.2(2)
C2 Co C24 C20 -52.0(3)
C22 Co C24 C20 81.7(2)
C4B Co C24 C20 -123.1(4)
C6 Co C24 C20 166.8(2)
C1 Co C24 C20 -12.2(6)
C3A Co C24 C20 -85.4(3)
C5 Co C24 C23 81.2(3)
C20 Co C24 C23 -119.7(3)
C21 Co C24 C23 -81.5(2)
C2 Co C24 C23 -171.7(2)
C22 Co C24 C23 -38.0(2)
C4B Co C24 C23 117.2(4)
C6 Co C24 C23 47.1(3)
C1 Co C24 C23 -131.9(4)
C3A Co C24 C23 154.9(3)
C5 Co C24 C29 -37.5(5)
C23 Co C24 C29 -118.8(6)
C20 Co C24 C29 121.5(6)
C21 Co C24 C29 159.7(5)
C2 Co C24 C29 69.5(5)
C22 Co C24 C29 -156.7(5)
C4B Co C24 C29 -1.5(6)
C6 Co C24 C29 -71.6(5)
C1 Co C24 C29 109.3(6)
C3A Co C24 C29 36.1(6)
